data_4031372
loop_
_publ_author_name
'Ballard, J.G.'
'Slim, D.R.'
'Birchall, T.'

_publ_section_title
;
 Preparation of antimony(V) trichloride difluoride and its
 characterization by means of X-Ray crystallography, antimony-121
 Moessbauer, and Raman spectroscopy
;
_journal_name_full
;
Journal of the Chemical Society. Dalton Transactions, Inorganic Chemistry 
(1972-)
;
_journal_page_first 1469
_journal_page_last 1472
_journal_volume 1977
_journal_year 1977
_chemical_formula_sum 'Cl3 F2 Sb'
_chemical_name_systematic 'Sb Cl3 F2'
_space_group_IT_number 79
_symmetry_space_group_name_Hall 'I 4'
_symmetry_space_group_name_H-M 'I 4'
_cell_angle_alpha 90
_cell_angle_beta 90
_cell_angle_gamma 90
_cell_formula_units_Z 8
_cell_length_a 12.81
_cell_length_b 12.81
_cell_length_c 7.282
_cell_volume 1194.948
_citation_journal_id_ASTM JCDTBI
_cod_data_source_file Ballard_JCDTBI_1977_137.cif
_cod_data_source_block Cl3F2Sb1
_cod_original_formula_sum 'Cl3 F2 Sb1'
_cod_database_code 4031372

loop_
_symmetry_equiv_pos_as_xyz
x,y,z
-y,x,z
-x,-y,z
y,-x,z
x+1/2,y+1/2,z+1/2
-y+1/2,x+1/2,z+1/2
-x+1/2,-y+1/2,z+1/2
y+1/2,-x+1/2,z+1/2

loop_
_atom_site_label
_atom_site_type_symbol
_atom_site_fract_x
_atom_site_fract_y
_atom_site_fract_z
_atom_site_occupancy
_atom_site_U_iso_or_equiv
Cl2 Cl-1 0.0596 0.3624 -0.0368 1 0.0
F2 F-1 -0.041 0.2027 -0.2614 1 0.0
Cl1 Cl-1 -0.2026 0.2979 -0.0356 1 0.0
Cl3 Cl-1 -0.0393 0.1846 0.3077 1 0.0
F1 F-1 0.0802 0.1234 -0.0319 1 0.0
Sb1 Sb+5 -0.0473 0.2214 0 1 0.0
